data_9017734
loop_
_publ_author_name
'Lykova, I.'
'Rowe, R.'
'Poirier, G.'
'Helwig, K.'
'Friis, H.'

_publ_section_title
;
 Manganoarrojadite-(KNa), KNa5MnFe13Al(PO4)11(PO3OH)(OH)2, a new
 arrojadite-group mineral from the Palermo No. 1 mine, New Hampshire, USA
;
_journal_name_full 'Mineralogical Magazine'
_journal_page_first 932
_journal_page_last 940
_journal_volume 84
_journal_year 2020
_chemical_compound_source 'Palermo No. 1 mine, New Hampshire, USA'
_chemical_formula_sum 'Al Ca0.12 Fe9.1 K0.874 Mg1.1 Mn3.68 Na4.752 O50 P12'
_chemical_name_mineral Manganoarrojadite-(KNa)
_space_group_IT_number 9
_space_group_name_Hall 'C -2yc'
_space_group_name_H-M_alt 'C 1 c 1'
_symmetry_space_group_name_H-M 'C 1 c 1'
_cell_angle_alpha 90
_cell_angle_beta 105.891
_cell_angle_gamma 90
_cell_length_a 16.5345
_cell_length_b 10.04057
_cell_length_c 24.6261
_cell_formula_units_Z 4
_cell_volume 3932.084
_database_code_amcsd 0020956
_exptl_crystal_density_diffrn 3.520
_cod_data_source_file inputs/fixed/downloads/18/18641.cif
_cod_data_source_block 18641
_cod_original_formula_sum 'K.874 Na4.752 Mn3.68 Ca.12 Fe9.1 Mg1.1 Al P12 O50'
_cod_database_code 9017734

loop_
_space_group_symop_operation_xyz
x,y,z
1/2+x,1/2+y,z
x,-y,1/2+z
1/2+x,1/2-y,1/2+z

loop_
_atom_site_aniso_label
_atom_site_aniso_U_11
_atom_site_aniso_U_22
_atom_site_aniso_U_33
_atom_site_aniso_U_12
_atom_site_aniso_U_13
_atom_site_aniso_U_23
K1 0.02380 0.03290 0.05620 0.00350 0.02320 0.00550
Na1 0.02830 0.01190 0.02110 0.00470 -0.00510 0.00220
Na2 0.08100 0.01480 0.01820 0.01270 -0.01900 -0.00420
Na3 0.02410 0.03390 0.02090 0.00800 -0.00120 0.00720
Na4 0.03670 0.01270 0.01200 0.00430 -0.00200 0.00050
Na5 0.02200 0.02430 0.02900 -0.00810 0.00350 -0.00360
Mn 0.01240 0.01190 0.01570 -0.00320 0.00690 -0.00250
Ca 0.01240 0.01190 0.01570 -0.00320 0.00690 -0.00250
Fe1 0.00970 0.01050 0.01530 0.00150 0.00480 0.00340
Mn1 0.00970 0.01050 0.01530 0.00150 0.00480 0.00340
Fe2 0.01550 0.00950 0.00860 -0.00190 -0.00010 -0.00060
Mn2 0.01550 0.00950 0.00860 -0.00190 -0.00010 -0.00060
Mg2 0.01550 0.00950 0.00860 -0.00190 -0.00010 -0.00060
Fe3 0.01160 0.01110 0.00960 0.00110 0.00020 0.00030
Mn3 0.01160 0.01110 0.00960 0.00110 0.00020 0.00030
Fe4 0.01150 0.00960 0.01030 0.00050 0.00220 -0.00130
Mg4 0.01150 0.00960 0.01030 0.00050 0.00220 -0.00130
Fe5 0.01070 0.00920 0.01050 -0.00050 0.00070 -0.00080
Mg5 0.01070 0.00920 0.01050 -0.00050 0.00070 -0.00080
Fe6 0.00760 0.00860 0.01120 0.00110 0.00250 0.00160
Mg6 0.00760 0.00860 0.01120 0.00110 0.00250 0.00160
Fe7 0.00760 0.00720 0.00800 0.00110 0.00170 0.00020
Mg7 0.00760 0.00720 0.00800 0.00110 0.00170 0.00020
Fe8 0.00710 0.00920 0.00740 -0.00040 0.00150 0.00030
Fe9 0.00650 0.00940 0.00920 0.00050 0.00160 0.00030
Fe10 0.01170 0.01250 0.00860 -0.00030 0.00240 -0.00010
Mn10 0.01170 0.01250 0.00860 -0.00030 0.00240 -0.00010
Fe11 0.01280 0.02150 0.00760 0.00270 0.00120 -0.00090
Mn11 0.01280 0.02150 0.00760 0.00270 0.00120 -0.00090
Fe12 0.00840 0.01320 0.00720 -0.00270 0.00160 0.00140
Mn12 0.00840 0.01320 0.00720 -0.00270 0.00160 0.00140
Mg12 0.00840 0.01320 0.00720 -0.00270 0.00160 0.00140
Fe13 0.01230 0.01680 0.00770 0.00510 0.00180 -0.00150
Mn13 0.01230 0.01680 0.00770 0.00510 0.00180 -0.00150
Al1 0.00580 0.00530 0.00540 0.00010 0.00180 -0.00010
P1 0.00600 0.00660 0.00710 -0.00010 0.00200 -0.00030
P2 0.01180 0.00900 0.01140 -0.00210 0.00710 -0.00120
P3 0.00640 0.00660 0.00760 0.00020 0.00290 -0.00060
P4 0.00530 0.00670 0.00590 -0.00030 0.00160 0.00060
P5 0.00610 0.00650 0.00670 0.00130 0.00240 0.00070
P6 0.00540 0.00600 0.00640 0.00050 0.00110 0.00070
P7 0.00730 0.00660 0.00550 -0.00100 0.00180 -0.00060
P8 0.00550 0.00500 0.00730 -0.00040 0.00180 -0.00060
P9 0.00810 0.00810 0.00650 0.00010 0.00120 0.00040
P10 0.00700 0.00660 0.00660 0.00050 0.00100 -0.00050
P11 0.01000 0.00690 0.00950 0.00100 -0.00200 -0.00090
P12 0.01070 0.00680 0.00740 0.00090 -0.00100 0.00000
O1 0.01220 0.01180 0.01930 -0.00110 0.00870 0.00080
O2 0.00800 0.00780 0.01690 -0.00040 0.00550 0.00360
O3 0.01120 0.00900 0.01250 -0.00020 0.00530 -0.00240
O4 0.01110 0.00680 0.01670 -0.00110 0.00660 0.00060
O5 0.01920 0.01470 0.01420 -0.00260 0.01160 -0.00630
O6 0.01370 0.01330 0.01010 0.00100 -0.00040 -0.00030
O7 0.04200 0.03900 0.01110 -0.01300 0.00510 0.00150
O8 0.02700 0.01470 0.05700 0.00070 0.02800 -0.00360
O9 0.00900 0.00790 0.00820 0.00060 0.00510 0.00140
O10 0.00720 0.00880 0.00850 0.00180 0.00320 0.00060
O11 0.01030 0.00880 0.01740 -0.00230 0.00820 -0.00330
O12 0.01380 0.00780 0.01280 -0.00060 0.00620 -0.00330
O13 0.01080 0.01080 0.01530 0.00190 0.00920 0.00570
O14 0.01060 0.01100 0.00890 0.00100 0.00370 0.00290
O15 0.01060 0.01870 0.01100 -0.00250 -0.00040 -0.00220
O16 0.00840 0.01120 0.01030 -0.00060 -0.00140 0.00140
O17 0.01280 0.01150 0.01520 0.00190 0.00820 0.00480
O18 0.00970 0.00700 0.01400 0.00080 0.00670 0.00220
O19 0.00820 0.00950 0.00910 0.00220 0.00130 0.00070
O20 0.00830 0.00480 0.00870 0.00100 0.00120 0.00010
O21 0.01720 0.01170 0.00910 0.00500 0.00310 -0.00150
O22 0.01320 0.01260 0.00730 0.00340 0.00230 -0.00120
O23 0.00630 0.01440 0.01860 0.00130 0.00170 0.00500
O24 0.00650 0.01400 0.01390 0.00090 0.00240 0.00400
O25 0.01070 0.00660 0.00720 -0.00310 0.00270 -0.00050
O26 0.00730 0.00490 0.00910 -0.00110 0.00250 -0.00140
O27 0.01060 0.01010 0.01040 -0.00130 0.00360 -0.00420
O28 0.01110 0.00620 0.01210 -0.00170 0.00500 -0.00190
O29 0.01590 0.00860 0.00750 -0.00060 0.00340 0.00190
O30 0.01780 0.01270 0.00810 -0.00680 0.00370 -0.00060
O31 0.00510 0.01600 0.01500 0.00000 0.00110 -0.00330
O32 0.00700 0.01360 0.01640 0.00190 -0.00140 -0.00090
O33 0.00920 0.01820 0.01310 -0.00270 -0.00160 0.00230
O34 0.01260 0.01260 0.00730 -0.00180 -0.00180 0.00060
O35 0.01820 0.02040 0.00900 0.00530 0.00380 -0.00030
O36 0.02140 0.01590 0.00810 -0.00640 0.00120 0.00240
O37 0.03500 0.01020 0.01620 -0.00180 -0.00540 0.00270
O38 0.02280 0.00630 0.01420 -0.00220 -0.00360 -0.00090
O39 0.01000 0.02090 0.01570 0.00560 0.00370 -0.00060
O40 0.00860 0.02500 0.01410 0.00080 0.00480 -0.00400
O41 0.01300 0.01630 0.01390 0.00750 -0.00370 -0.00290
O42 0.01370 0.01090 0.00960 0.00040 -0.00230 -0.00160
O43 0.05700 0.03600 0.01270 -0.03300 -0.01170 0.01300
O44 0.04000 0.02500 0.00870 0.01590 -0.00480 -0.00640
O45 0.02050 0.00450 0.01380 0.00210 0.00020 -0.00140
O46 0.02030 0.00890 0.00890 0.00090 -0.00240 -0.00010
O47 0.01240 0.01810 0.03400 -0.00450 -0.00220 0.01030
O48 0.01250 0.02080 0.02700 -0.00390 0.00140 0.01120
O49 0.01160 0.02500 0.02200 -0.00320 0.00800 -0.00860
O50 0.00830 0.01250 0.01340 -0.00010 0.00170 0.00020

loop_
_atom_site_label
_atom_site_fract_x
_atom_site_fract_y
_atom_site_fract_z
_atom_site_occupancy
_atom_site_U_iso_or_equiv
K1 0.99862 0.50858 0.24413 0.87400 0.03520
Na1 0.00400 0.99770 0.99843 1.00000 0.02280
Na2 0.87360 0.48670 0.87784 1.00000 0.04430
Na3 0.29495 0.44590 0.04226 1.00000 0.02770
Na4 0.12151 0.51160 0.12095 1.00000 0.02210
Na5 0.02189 0.81830 0.77109 0.75200 0.02580
Mn 0.23041 0.78586 0.97856 0.88000 0.01277
Ca 0.23041 0.78586 0.97856 0.12000 0.01277
Fe1 0.22726 0.11699 0.97591 0.70000 0.01155
Mn1 0.22726 0.11699 0.97591 0.30000 0.01155
Fe2 0.28938 0.51216 0.22829 0.55000 0.01184
Mn2 0.28938 0.51216 0.22829 0.30000 0.01184
Mg2 0.28938 0.51216 0.22829 0.15000 0.01184
Fe3 0.71499 0.49329 0.76594 0.70000 0.01128
Mn3 0.71499 0.49329 0.76594 0.30000 0.01128
Fe4 0.11254 0.01474 0.13706 0.70000 0.01063
Mg4 0.11254 0.01474 0.13706 0.30000 0.01063
Fe5 0.89613 0.98862 0.85777 0.70000 0.01060
Mg5 0.89613 0.98862 0.85777 0.30000 0.01060
Fe6 0.02154 0.75148 0.90041 0.90000 0.00914
Mg6 0.02154 0.75148 0.90041 0.10000 0.00914
Fe7 0.97754 0.24724 0.09333 0.85000 0.00769
Mg7 0.97754 0.24724 0.09333 0.15000 0.00769
Fe8 0.96960 0.74714 0.09624 1.00000 0.00800
Fe9 0.03563 0.26024 0.89825 1.00000 0.00847
Fe10 0.20642 0.30592 0.84961 0.60000 0.01099
Mn10 0.20642 0.30592 0.84961 0.40000 0.01099
Fe11 0.29818 0.19937 0.14574 0.40000 0.01431
Mn11 0.29818 0.19937 0.14574 0.60000 0.01431
Fe12 0.28452 0.78871 0.15165 0.60000 0.00970
Mn12 0.28452 0.78871 0.15165 0.30000 0.00970
Mg12 0.28452 0.78871 0.15165 0.10000 0.00970
Fe13 0.22309 0.29804 0.34013 0.40000 0.01247
Mn13 0.22309 0.29804 0.34013 0.60000 0.01247
Al1 0.00363 0.50120 0.99823 1.00000 0.00546
P1 0.11752 0.99477 0.86640 1.00000 0.00653
P2 0.42104 0.49673 0.16091 1.00000 0.00998
P3 0.13261 0.54033 0.92281 1.00000 0.00668
P4 0.87365 0.46858 0.07432 1.00000 0.00595
P5 0.12924 0.25278 0.03774 1.00000 0.00630
P6 0.37905 0.25198 0.96040 1.00000 0.00600
P7 0.10895 0.76482 0.04545 1.00000 0.00644
P8 0.90048 0.23202 0.95247 1.00000 0.00591
P9 0.87083 0.27580 0.78599 1.00000 0.00770
P10 0.13229 0.72527 0.20905 1.00000 0.00690
P11 0.85859 0.70521 0.79109 1.00000 0.00970
P12 0.14301 0.29528 0.20257 1.00000 0.00900
O1 0.48030 0.56130 0.13091 1.00000 0.01360
O2 0.02950 0.94070 0.86616 1.00000 0.01050
O3 0.38930 0.36460 0.13296 1.00000 0.01050
O4 0.11400 0.14720 0.86031 1.00000 0.01100
O5 0.64520 0.42620 0.81890 1.00000 0.01460
O6 0.18260 0.96060 0.92221 1.00000 0.01310
O7 0.47730 0.47320 0.22429 1.00000 0.03130
O8 0.34880 0.58240 0.16510 1.00000 0.02970
O9 0.05090 0.55860 0.94200 1.00000 0.00780
O10 0.95251 0.44580 0.05341 1.00000 0.00800
O11 0.12630 0.40600 0.89316 1.00000 0.01130
O12 0.88240 0.59970 0.10541 1.00000 0.01100
O13 0.12880 0.66120 0.88252 1.00000 0.01120
O14 0.37470 0.84680 0.11179 1.00000 0.01000
O15 0.21190 0.55990 0.97063 1.00000 0.01410
O16 0.29230 0.96690 0.02541 1.00000 0.01080
O17 0.08490 0.16640 0.07187 1.00000 0.01230
O18 0.41810 0.33350 0.92143 1.00000 0.00950
O19 0.09890 0.39750 0.03522 1.00000 0.00910
O20 0.90897 0.60750 0.96329 1.00000 0.00750
O21 0.11160 0.19160 0.97755 1.00000 0.01280
O22 0.40030 0.31660 0.01864 1.00000 0.01120
O23 0.22480 0.24700 0.06207 1.00000 0.01350
O24 0.28190 0.24840 0.93595 1.00000 0.01150
O25 0.05280 0.64200 0.04699 1.00000 0.00810
O26 0.95640 0.35600 0.95192 1.00000 0.00700
O27 0.07450 0.87010 0.07879 1.00000 0.01020
O28 0.93780 0.12910 0.91995 1.00000 0.00940
O29 0.09710 0.81410 0.98479 1.00000 0.01060
O30 0.90520 0.18360 0.01178 1.00000 0.01280
O31 0.20190 0.73530 0.07080 1.00000 0.01230
O32 0.80960 0.26660 0.92154 1.00000 0.01320
O33 0.95270 0.32190 0.82734 1.00000 0.01450
O34 0.05050 0.67920 0.16745 1.00000 0.01170
O35 0.86830 0.67910 0.22681 1.00000 0.01590
O36 0.13810 0.67210 0.26732 1.00000 0.01570
O37 0.86210 0.12330 0.78913 1.00000 0.02280
O38 0.13630 0.87930 0.20893 1.00000 0.01620
O39 0.79670 0.33830 0.80454 1.00000 0.01550
O40 0.20550 0.66870 0.18801 1.00000 0.01560
O41 0.94560 0.66610 0.82875 1.00000 0.01590
O42 0.05990 0.33710 0.16176 1.00000 0.01250
O43 0.84810 0.34920 0.23286 1.00000 0.03960
O44 0.14500 0.34260 0.26156 1.00000 0.02680
O45 0.85250 0.85850 0.79108 1.00000 0.01380
O46 0.15310 0.14360 0.20252 1.00000 0.01390
O47 0.78820 0.64820 0.81551 1.00000 0.02300
O48 0.21590 0.35960 0.18281 1.00000 0.02090
O49 0.23520 0.99570 0.13510 1.00000 0.01900
O50 0.27270 0.50130 0.86372 1.00000 0.01160

loop_
_cod_related_entry_id
_cod_related_entry_database
_cod_related_entry_code
1 AMCSD 0020956
